data_1545603
loop_
_publ_author_name
'Pedersen, Anders H.'
'Geoghegan, Blaise L.'
'Nichol, Gary S.'
'Lupton, David W.'
'Murray, Keith S.'
'Mart\'inez-Lillo, Jos\'e'
'Gass, Ian A.'
'Brechin, Euan K.'

_publ_section_title
;
 Hexahalorhenate(iv) salts of metal oxazolidine nitroxides.
;
_journal_issue 16
_journal_name_full 'Dalton transactions (Cambridge, England : 2003)'
_journal_page_first 5250
_journal_page_last 5259
_journal_paper_doi 10.1039/c7dt00752c
_journal_volume 46
_journal_year 2017
_chemical_formula_moiety 'Cl6 Re, C30 H32 Fe N6 O4'
_chemical_formula_sum 'C30 H32 Cl6 Fe N6 O4 Re'
_chemical_formula_weight 995.36
_space_group_crystal_system triclinic
_space_group_IT_number 2
_space_group_name_Hall '-P 1'
_space_group_name_H-M_alt 'P -1'
_symmetry_space_group_name_Hall '-P 1'
_symmetry_space_group_name_H-M 'P -1'
_atom_sites_solution_hydrogens geom
_atom_sites_solution_primary iterative
_audit_creation_date 2016-04-08
_audit_creation_method
;
Olex2 1.2
(compiled 2016.02.19 svn.r3266 for OlexSys, GUI svn.r5155)
;
_audit_update_record
;
2017-02-24 deposited with the CCDC.
2017-03-20 downloaded from the CCDC.
;
_cell_angle_alpha 106.255(4)
_cell_angle_beta 103.909(3)
_cell_angle_gamma 92.852(3)
_cell_formula_units_Z 1
_cell_length_a 7.9831(3)
_cell_length_b 10.5052(5)
_cell_length_c 10.7890(4)
_cell_measurement_reflns_used 6194
_cell_measurement_temperature 120.01(10)
_cell_measurement_theta_max 27.9490
_cell_measurement_theta_min 3.3430
_cell_volume 836.49(6)
_computing_cell_refinement
;
CrysAlisPro, Agilent Technologies,
Version 1.171.37.35e (release 07-10-2014 CrysAlis171 .NET)
(compiled Oct  7 2014,17:20:27)
;
_computing_data_collection
;
CrysAlisPro, Agilent Technologies,
Version 1.171.37.35e (release 07-10-2014 CrysAlis171 .NET)
(compiled Oct  7 2014,17:20:27)
;
_computing_data_reduction
;
CrysAlisPro, Agilent Technologies,
Version 1.171.37.35e (release 07-10-2014 CrysAlis171 .NET)
(compiled Oct  7 2014,17:20:27)
;
_computing_molecular_graphics 'Olex2 (Dolomanov et al., 2009)'
_computing_publication_material 'Olex2 (Dolomanov et al., 2009)'
_computing_structure_refinement 'ShelXL (Sheldrick, 2015)'
_computing_structure_solution 'olex2.solve (Bourhis et al., 2015)'
_diffrn_ambient_environment N~2~
_diffrn_ambient_temperature 120.01(10)
_diffrn_detector 'CCD plate'
_diffrn_detector_area_resol_mean 5.1574
_diffrn_detector_type Atlas
_diffrn_measured_fraction_theta_full 0.993
_diffrn_measured_fraction_theta_max 0.877
_diffrn_measurement_details
;
#__ type_ start__ end____ width___ exp.time_
  1 omega  -20.00   33.00   1.0000   20.0000
omega____ theta____ kappa____ phi______ frames
    -       -7.2352  -99.0000  120.0000 53

#__ type_ start__ end____ width___ exp.time_
  2 omega  -20.00   49.00   1.0000   20.0000
omega____ theta____ kappa____ phi______ frames
    -        8.7196  -99.0000  -60.0000 69

#__ type_ start__ end____ width___ exp.time_
  3 omega  -20.00   49.00   1.0000   20.0000
omega____ theta____ kappa____ phi______ frames
    -        8.7196  -99.0000 -150.0000 69

#__ type_ start__ end____ width___ exp.time_
  4 omega  -14.00   81.00   1.0000   20.0000
omega____ theta____ kappa____ phi______ frames
    -        8.7196   38.0000  150.0000 95

#__ type_ start__ end____ width___ exp.time_
  5 omega  -78.00   95.00   1.0000   20.0000
omega____ theta____ kappa____ phi______ frames
    -        8.7196    0.0000  150.0000 173

#__ type_ start__ end____ width___ exp.time_
  6 omega  -65.00   40.00   1.0000   20.0000
omega____ theta____ kappa____ phi______ frames
    -        8.7196  -77.0000   60.0000 105
;
_diffrn_measurement_device 'four-circle diffractometer'
_diffrn_measurement_device_type 'SuperNova, Dual, Cu at zero, Atlas'
_diffrn_measurement_method '\w scans'
_diffrn_orient_matrix_UB_11 -0.0310039000
_diffrn_orient_matrix_UB_12 -0.0613222000
_diffrn_orient_matrix_UB_13 0.0071157000
_diffrn_orient_matrix_UB_21 0.0867834000
_diffrn_orient_matrix_UB_22 -0.0141311000
_diffrn_orient_matrix_UB_23 0.0190459000
_diffrn_orient_matrix_UB_31 0.0044929000
_diffrn_orient_matrix_UB_32 0.0326425000
_diffrn_orient_matrix_UB_33 0.0680517000
_diffrn_radiation_monochromator mirror
_diffrn_radiation_probe x-ray
_diffrn_radiation_type MoK\a
_diffrn_radiation_wavelength 0.71073
_diffrn_reflns_av_R_equivalents 0.0503
_diffrn_reflns_av_unetI/netI 0.0559
_diffrn_reflns_Laue_measured_fraction_full 0.993
_diffrn_reflns_Laue_measured_fraction_max 0.877
_diffrn_reflns_limit_h_max 9
_diffrn_reflns_limit_h_min -10
_diffrn_reflns_limit_k_max 13
_diffrn_reflns_limit_k_min -13
_diffrn_reflns_limit_l_max 14
_diffrn_reflns_limit_l_min -14
_diffrn_reflns_number 13462
_diffrn_reflns_point_group_measured_fraction_full 0.993
_diffrn_reflns_point_group_measured_fraction_max 0.877
_diffrn_reflns_theta_full 26.000
_diffrn_reflns_theta_max 28.783
_diffrn_reflns_theta_min 3.132
_diffrn_source 'SuperNova (Mo) X-ray Source'
_exptl_absorpt_coefficient_mu 4.575
_exptl_absorpt_correction_T_max 0.875
_exptl_absorpt_correction_T_min 0.618
_exptl_absorpt_correction_type gaussian
_exptl_absorpt_process_details
;
CrysAlisPro, Agilent Technologies,
Version 1.171.37.35e (release 07-10-2014 CrysAlis171 .NET)
(compiled Oct  7 2014,17:20:27)
Numerical absorption correction based on gaussian integration over
            a multifaceted crystal model
Empirical absorption correction using spherical harmonics,
 implemented in SCALE3 ABSPACK scaling algorithm.
;
_exptl_crystal_colour green
_exptl_crystal_colour_primary green
_exptl_crystal_density_diffrn 1.976
_exptl_crystal_description plate
_exptl_crystal_F_000 489
_exptl_crystal_size_max 0.1579
_exptl_crystal_size_mid 0.0949
_exptl_crystal_size_min 0.0337
_refine_diff_density_max 1.138
_refine_diff_density_min -0.772
_refine_diff_density_rms 0.146
_refine_ls_extinction_method none
_refine_ls_goodness_of_fit_ref 1.045
_refine_ls_hydrogen_treatment constr
_refine_ls_matrix_type full
_refine_ls_number_parameters 232
_refine_ls_number_reflns 3822
_refine_ls_number_restraints 0
_refine_ls_restrained_S_all 1.045
_refine_ls_R_factor_all 0.0378
_refine_ls_R_factor_gt 0.0335
_refine_ls_shift/su_max 0.000
_refine_ls_shift/su_mean 0.000
_refine_ls_structure_factor_coef Fsqd
_refine_ls_weighting_details 'w=1/[\s^2^(Fo^2^)+(0.0173P)^2^+0.4376P] where P=(Fo^2^+2Fc^2^)/3'
_refine_ls_weighting_scheme calc
_refine_ls_wR_factor_gt 0.0560
_refine_ls_wR_factor_ref 0.0575
_reflns_Friedel_coverage 0.000
_reflns_number_gt 3586
_reflns_number_total 3822
_reflns_threshold_expression 'I > 2\s(I)'
_cod_data_source_file c7dt00752c2.cif
_cod_data_source_block eb16062_refinalized
_cod_depositor_comments 'Adding full bibliography for 1545597--1545607.cif.'
_cod_database_code 1545603
_chemical_oxdiff_formula 'C15 H16 Cl6 Fe N3 O2 Re'
_chemical_oxdiff_usercomment '@ 120 K AHP335C'
_shelx_space_group_comment
;
The symmetry employed for this shelxl refinement is uniquely defined
by the following loop, which should always be used as a source of
symmetry information in preference to the above space-group names.
They are only intended as comments.
;
_reflns_odcompleteness_completeness 98.80
_reflns_odcompleteness_iscentric 1
_reflns_odcompleteness_theta 26.32
_olex2_refinement_description
;
1. Fixed Uiso
 At 1.2 times of:
  All C(H) groups, All C(H,H) groups
 At 1.5 times of:
  All C(H,H,H) groups
2. Others
 Sof(C16)=Sof(H16a)=Sof(H16b)=1-FVAR(1)
 Sof(C12)=Sof(H12a)=Sof(H12b)=FVAR(1)
3.a Secondary CH2 refined with riding coordinates:
 C12(H12a,H12b), C16(H16a,H16b)
3.b Aromatic/amide H refined with riding coordinates:
 C1(H1), C2(H2), C3(H3), C4(H4), C6(H6), C7(H7), C8(H8), C9(H9)
3.c Idealised Me refined as rotating group:
 C14(H14a,H14b,H14c), C15(H15a,H15b,H15c)
;
_shelx_shelxl_version_number 2014/7
_olex2_submission_special_instructions 'No special instructions were received'

loop_
_space_group_symop_operation_xyz
'x, y, z'
'-x, -y, -z'

loop_
_atom_site_label
_atom_site_type_symbol
_atom_site_fract_x
_atom_site_fract_y
_atom_site_fract_z
_atom_site_U_iso_or_equiv
_atom_site_adp_type
_atom_site_occupancy
_atom_site_site_symmetry_order
_atom_site_calc_flag
_atom_site_refinement_flags_posn
_atom_site_refinement_flags_adp
_atom_site_refinement_flags_occupancy
_atom_site_disorder_assembly
_atom_site_disorder_group
Re1 Re 1.5000 0.0000 0.0000 0.01439(7) Uani 1 2 d S T P . .
Cl1 Cl 1.53479(12) 0.23076(9) 0.11441(9) 0.0224(2) Uani 1 1 d . . . . .
Cl2 Cl 1.36988(12) -0.04490(10) 0.16195(9) 0.0232(2) Uani 1 1 d . . . . .
Cl3 Cl 1.77483(11) -0.01844(10) 0.13055(9) 0.0221(2) Uani 1 1 d . . . . .
Fe1 Fe 1.0000 0.5000 0.5000 0.01420(16) Uani 1 2 d S T P . .
O1 O 1.2309(3) 0.4685(2) 0.5549(2) 0.0164(5) Uani 1 1 d . . . . .
O2 O 0.7528(3) 0.6201(3) 0.1540(2) 0.0226(6) Uani 1 1 d . . . . .
N1 N 1.0041(4) 0.4056(3) 0.3139(3) 0.0159(6) Uani 1 1 d . . . . .
N2 N 1.0751(4) 0.6669(3) 0.4689(3) 0.0161(7) Uani 1 1 d . . . . .
N3 N 0.7154(4) 0.5525(3) 0.3274(3) 0.0195(7) Uani 1 1 d . . . . .
C1 C 1.0792(5) 0.2936(4) 0.2811(4) 0.0193(8) Uani 1 1 d . . . . .
H1 H 1.1322 0.2585 0.3488 0.023 Uiso 1 1 calc R . . . .
C2 C 1.0811(5) 0.2284(4) 0.1511(4) 0.0225(9) Uani 1 1 d . . . . .
H2 H 1.1359 0.1520 0.1318 0.027 Uiso 1 1 calc R . . . .
C3 C 1.0004(5) 0.2789(4) 0.0510(4) 0.0233(9) Uani 1 1 d . . . . .
H3 H 0.9990 0.2362 -0.0373 0.028 Uiso 1 1 calc R . . . .
C4 C 0.9213(5) 0.3933(4) 0.0822(3) 0.0197(8) Uani 1 1 d . . . . .
H4 H 0.8657 0.4286 0.0155 0.024 Uiso 1 1 calc R . . . .
C5 C 0.9266(4) 0.4542(4) 0.2144(3) 0.0172(8) Uani 1 1 d . . . . .
C6 C 1.2023(5) 0.7600(4) 0.5575(3) 0.0197(8) Uani 1 1 d . . . . .
H6 H 1.2613 0.7441 0.6362 0.024 Uiso 1 1 calc R . . . .
C7 C 1.2477(5) 0.8781(4) 0.5348(4) 0.0238(9) Uani 1 1 d . . . . .
H7 H 1.3369 0.9406 0.5970 0.029 Uiso 1 1 calc R . . . .
C8 C 1.1593(5) 0.9031(4) 0.4184(4) 0.0231(9) Uani 1 1 d . . . . .
H8 H 1.1882 0.9823 0.4015 0.028 Uiso 1 1 calc R . . . .
C9 C 1.0281(5) 0.8090(4) 0.3284(4) 0.0201(8) Uani 1 1 d . . . . .
H9 H 0.9661 0.8242 0.2502 0.024 Uiso 1 1 calc R . . . .
C10 C 0.9895(5) 0.6918(4) 0.3552(3) 0.0171(8) Uani 1 1 d . . . . .
C11 C 0.8469(5) 0.5808(4) 0.2596(3) 0.0172(8) Uani 1 1 d . . . . .
C12 C 0.5722(15) 0.6178(18) 0.1544(14) 0.019(3) Uani 0.56(4) 1 d . . . A 1
H12A H 0.5055 0.5351 0.0928 0.023 Uiso 0.56(4) 1 calc R . . A 1
H12B H 0.5239 0.6920 0.1279 0.023 Uiso 0.56(4) 1 calc R . . A 1
C13 C 0.5667(5) 0.6291(4) 0.2994(4) 0.0219(9) Uani 1 1 d . . . . .
C14 C 0.5949(6) 0.7634(5) 0.4055(5) 0.0504(15) Uani 1 1 d . . . . .
H14A H 0.5917 0.7502 0.4895 0.076 Uiso 1 1 calc GR . . . .
H14B H 0.5048 0.8155 0.3798 0.076 Uiso 1 1 calc GR . . . .
H14C H 0.7060 0.8096 0.4145 0.076 Uiso 1 1 calc GR . . . .
C15 C 0.3988(5) 0.5482(5) 0.2871(5) 0.0388(12) Uani 1 1 d . . . . .
H15A H 0.3869 0.4631 0.2208 0.058 Uiso 1 1 calc GR . . . .
H15B H 0.3028 0.5951 0.2609 0.058 Uiso 1 1 calc GR . . . .
H15C H 0.4000 0.5351 0.3718 0.058 Uiso 1 1 calc GR . . . .
C16 C 0.607(3) 0.678(3) 0.187(2) 0.032(4) Uani 0.44(4) 1 d . . . A 2
H16A H 0.5074 0.6523 0.1091 0.038 Uiso 0.44(4) 1 calc R . . A 2
H16B H 0.6319 0.7749 0.2166 0.038 Uiso 0.44(4) 1 calc R . . A 2

loop_
_atom_site_aniso_label
_atom_site_aniso_U_11
_atom_site_aniso_U_22
_atom_site_aniso_U_33
_atom_site_aniso_U_23
_atom_site_aniso_U_13
_atom_site_aniso_U_12
Re1 0.01580(11) 0.01558(12) 0.01289(11) 0.00599(8) 0.00291(8) 0.00663(8)
Cl1 0.0262(5) 0.0189(5) 0.0207(5) 0.0052(4) 0.0035(4) 0.0070(4)
Cl2 0.0248(5) 0.0291(6) 0.0217(5) 0.0130(4) 0.0098(4) 0.0091(4)
Cl3 0.0207(5) 0.0246(5) 0.0205(5) 0.0085(4) 0.0013(4) 0.0094(4)
Fe1 0.0172(4) 0.0138(4) 0.0120(3) 0.0040(3) 0.0035(3) 0.0061(3)
O1 0.0179(13) 0.0199(14) 0.0132(12) 0.0079(11) 0.0030(10) 0.0078(11)
O2 0.0210(14) 0.0297(16) 0.0186(13) 0.0116(12) 0.0014(11) 0.0093(12)
N1 0.0159(15) 0.0154(16) 0.0156(15) 0.0042(13) 0.0029(12) 0.0032(12)
N2 0.0183(16) 0.0172(16) 0.0135(15) 0.0031(13) 0.0060(12) 0.0080(13)
N3 0.0177(16) 0.0254(19) 0.0170(16) 0.0087(14) 0.0036(13) 0.0090(14)
C1 0.0183(19) 0.014(2) 0.025(2) 0.0042(16) 0.0066(16) 0.0034(15)
C2 0.022(2) 0.017(2) 0.028(2) 0.0027(17) 0.0108(17) 0.0046(16)
C3 0.028(2) 0.023(2) 0.0165(19) -0.0008(16) 0.0088(16) 0.0012(17)
C4 0.0192(19) 0.025(2) 0.0145(18) 0.0062(16) 0.0033(15) 0.0022(16)
C5 0.0133(18) 0.019(2) 0.0173(19) 0.0038(16) 0.0030(14) 0.0019(15)
C6 0.024(2) 0.021(2) 0.0108(17) 0.0009(15) 0.0029(15) 0.0051(16)
C7 0.030(2) 0.018(2) 0.022(2) 0.0052(16) 0.0055(17) -0.0001(17)
C8 0.036(2) 0.013(2) 0.023(2) 0.0047(16) 0.0137(18) 0.0018(17)
C9 0.027(2) 0.020(2) 0.0167(18) 0.0088(16) 0.0079(16) 0.0092(17)
C10 0.0186(19) 0.017(2) 0.0155(18) 0.0030(15) 0.0055(15) 0.0077(15)
C11 0.0200(19) 0.017(2) 0.0148(18) 0.0069(15) 0.0013(15) 0.0068(15)
C12 0.010(5) 0.019(7) 0.028(6) 0.012(5) -0.001(4) 0.001(4)
C13 0.0183(19) 0.024(2) 0.027(2) 0.0123(17) 0.0044(16) 0.0082(16)
C14 0.028(3) 0.026(3) 0.085(4) -0.001(3) 0.011(3) 0.011(2)
C15 0.021(2) 0.030(3) 0.064(3) 0.010(2) 0.012(2) 0.0053(19)
C16 0.024(8) 0.042(11) 0.031(8) 0.017(8) 0.002(6) 0.012(8)

loop_
_atom_type_symbol
_atom_type_description
_atom_type_scat_dispersion_real
_atom_type_scat_dispersion_imag
_atom_type_scat_source
C C 0.0033 0.0016 'International Tables Vol C Tables 4.2.6.8 and 6.1.1.4'
H H 0.0000 0.0000 'International Tables Vol C Tables 4.2.6.8 and 6.1.1.4'
Cl Cl 0.1484 0.1585 'International Tables Vol C Tables 4.2.6.8 and 6.1.1.4'
Fe Fe 0.3463 0.8444 'International Tables Vol C Tables 4.2.6.8 and 6.1.1.4'
N N 0.0061 0.0033 'International Tables Vol C Tables 4.2.6.8 and 6.1.1.4'
O O 0.0106 0.0060 'International Tables Vol C Tables 4.2.6.8 and 6.1.1.4'
Re Re -1.0185 7.2310 'International Tables Vol C Tables 4.2.6.8 and 6.1.1.4'

loop_
_exptl_crystal_face_index_h
_exptl_crystal_face_index_k
_exptl_crystal_face_index_l
_exptl_crystal_face_perp_dist
_exptl_oxdiff_crystal_face_indexfrac_h
_exptl_oxdiff_crystal_face_indexfrac_k
_exptl_oxdiff_crystal_face_indexfrac_l
_exptl_oxdiff_crystal_face_x
_exptl_oxdiff_crystal_face_y
_exptl_oxdiff_crystal_face_z
11 0 -9 0.0368 11.0000 -0.0000 -9.0000 -0.4051 0.7832 -0.5630
3 -3 -14 0.0393 3.0000 -3.0000 -14.0000 -0.0087 0.0361 -1.0372
-5 2 14 0.0521 -5.0000 2.0000 14.0000 0.1320 -0.1955 0.9955
-1 -11 13 0.0169 -1.0000 -11.0000 13.0000 0.7981 0.3163 0.5211
1 11 -13 0.0169 1.0000 11.0000 -13.0000 -0.7981 -0.3163 -0.5211
-1 3 13 0.0594 -1.0000 3.0000 13.0000 -0.0605 0.1184 0.9781
1 -3 -13 0.0413 1.0000 -3.0000 -13.0000 0.0605 -0.1184 -0.9781
-11 -2 8 0.0514 -11.0000 -2.0000 8.0000 0.5206 -0.7740 0.4297
-9 -4 -3 0.0543 -9.0000 -4.0000 -3.0000 0.5030 -0.7817 -0.3752
-6 10 -8 0.0203 -6.0000 10.0000 -8.0000 -0.4841 -0.8144 -0.2449
-6 9 9 0.0532 -6.0000 9.0000 9.0000 -0.3018 -0.4765 0.8793
10 -9 0 0.0374 10.0000 -9.0000 -0.0000 0.2419 0.9950 -0.2489

loop_
_geom_angle_atom_site_label_1
_geom_angle_atom_site_label_2
_geom_angle_atom_site_label_3
_geom_angle
_geom_angle_site_symmetry_1
_geom_angle_site_symmetry_3
Cl1 Re1 Cl1 180.00(5) 2_855 .
Cl1 Re1 Cl2 90.26(3) . 2_855
Cl1 Re1 Cl2 90.26(3) 2_855 .
Cl1 Re1 Cl2 89.74(3) 2_855 2_855
Cl1 Re1 Cl2 89.74(3) . .
Cl2 Re1 Cl2 180.0 2_855 .
Cl3 Re1 Cl1 89.82(3) . 2_855
Cl3 Re1 Cl1 89.82(3) 2_855 .
Cl3 Re1 Cl1 90.18(3) 2_855 2_855
Cl3 Re1 Cl1 90.18(3) . .
Cl3 Re1 Cl2 89.73(3) 2_855 2_855
Cl3 Re1 Cl2 89.73(3) . .
Cl3 Re1 Cl2 90.27(3) . 2_855
Cl3 Re1 Cl2 90.27(3) 2_855 .
Cl3 Re1 Cl3 180.0 2_855 .
O1 Fe1 O1 180.0 . 2_766
O1 Fe1 N1 92.36(11) 2_766 .
O1 Fe1 N1 87.64(11) . .
O1 Fe1 N1 87.64(11) 2_766 2_766
O1 Fe1 N1 92.36(11) . 2_766
O1 Fe1 N2 88.70(11) . 2_766
O1 Fe1 N2 88.70(11) 2_766 .
O1 Fe1 N2 91.30(12) 2_766 2_766
O1 Fe1 N2 91.30(12) . .
N1 Fe1 N1 180.0 2_766 .
N2 Fe1 N1 92.42(12) . 2_766
N2 Fe1 N1 92.42(12) 2_766 .
N2 Fe1 N1 87.58(12) . .
N2 Fe1 N1 87.58(12) 2_766 2_766
N2 Fe1 N2 180.00(16) . 2_766
N3 O1 Fe1 118.31(19) 2_766 .
C11 O2 C12 110.3(5) . .
C11 O2 C16 109.9(7) . .
C1 N1 Fe1 123.2(3) . .
C1 N1 C5 117.8(3) . .
C5 N1 Fe1 119.0(2) . .
C6 N2 Fe1 123.3(3) . .
C6 N2 C10 118.4(3) . .
C10 N2 Fe1 118.3(2) . .
O1 N3 C11 118.5(3) 2_766 .
O1 N3 C13 121.0(3) 2_766 .
C11 N3 C13 110.1(3) . .
N1 C1 H1 118.6 . .
N1 C1 C2 122.8(4) . .
C2 C1 H1 118.6 . .
C1 C2 H2 120.7 . .
C3 C2 C1 118.6(3) . .
C3 C2 H2 120.7 . .
C2 C3 H3 120.2 . .
C2 C3 C4 119.6(3) . .
C4 C3 H3 120.2 . .
C3 C4 H4 120.7 . .
C5 C4 C3 118.6(4) . .
C5 C4 H4 120.7 . .
N1 C5 C4 122.6(3) . .
N1 C5 C11 114.5(3) . .
C4 C5 C11 122.9(3) . .
N2 C6 H6 119.1 . .
N2 C6 C7 121.8(3) . .
C7 C6 H6 119.1 . .
C6 C7 H7 120.3 . .
C6 C7 C8 119.4(4) . .
C8 C7 H7 120.3 . .
C7 C8 H8 120.5 . .
C9 C8 C7 119.0(4) . .
C9 C8 H8 120.5 . .
C8 C9 H9 120.4 . .
C8 C9 C10 119.3(3) . .
C10 C9 H9 120.4 . .
N2 C10 C9 122.1(3) . .
N2 C10 C11 115.1(3) . .
C9 C10 C11 122.8(3) . .
O2 C11 N3 103.9(3) . .
O2 C11 C5 113.0(3) . .
O2 C11 C10 111.5(3) . .
N3 C11 C5 108.1(3) . .
N3 C11 C10 110.8(3) . .
C5 C11 C10 109.5(3) . .
O2 C12 H12A 110.5 . .
O2 C12 H12B 110.5 . .
O2 C12 C13 106.4(7) . .
H12A C12 H12B 108.6 . .
C13 C12 H12A 110.5 . .
C13 C12 H12B 110.5 . .
N3 C13 C12 95.3(5) . .
N3 C13 C14 110.9(3) . .
N3 C13 C15 110.2(3) . .
N3 C13 C16 100.4(6) . .
C14 C13 C12 121.5(8) . .
C14 C13 C16 98.0(12) . .
C15 C13 C12 105.8(6) . .
C15 C13 C14 111.8(3) . .
C15 C13 C16 124.4(11) . .
C13 C14 H14A 109.5 . .
C13 C14 H14B 109.5 . .
C13 C14 H14C 109.5 . .
H14A C14 H14B 109.5 . .
H14A C14 H14C 109.5 . .
H14B C14 H14C 109.5 . .
C13 C15 H15A 109.5 . .
C13 C15 H15B 109.5 . .
C13 C15 H15C 109.5 . .
H15A C15 H15B 109.5 . .
H15A C15 H15C 109.5 . .
H15B C15 H15C 109.5 . .
O2 C16 C13 108.2(11) . .
O2 C16 H16A 110.0 . .
O2 C16 H16B 110.0 . .
C13 C16 H16A 110.0 . .
C13 C16 H16B 110.0 . .
H16A C16 H16B 108.4 . .

loop_
_geom_bond_atom_site_label_1
_geom_bond_atom_site_label_2
_geom_bond_distance
_geom_bond_site_symmetry_2
Re1 Cl1 2.3602(9) 2_855
Re1 Cl1 2.3602(9) .
Re1 Cl2 2.3748(9) .
Re1 Cl2 2.3748(9) 2_855
Re1 Cl3 2.3547(9) .
Re1 Cl3 2.3547(9) 2_855
Fe1 O1 1.872(2) .
Fe1 O1 1.872(2) 2_766
Fe1 N1 1.984(3) .
Fe1 N1 1.984(3) 2_766
Fe1 N2 1.967(3) .
Fe1 N2 1.967(3) 2_766
O1 N3 1.323(4) 2_766
O2 C11 1.385(4) .
O2 C12 1.443(12) .
O2 C16 1.417(16) .
N1 C1 1.345(4) .
N1 C5 1.347(5) .
N2 C6 1.346(5) .
N2 C10 1.355(5) .
N3 O1 1.323(4) 2_766
N3 C11 1.478(5) .
N3 C13 1.485(5) .
C1 H1 0.9300 .
C1 C2 1.382(5) .
C2 H2 0.9300 .
C2 C3 1.371(6) .
C3 H3 0.9300 .
C3 C4 1.382(5) .
C4 H4 0.9300 .
C4 C5 1.380(5) .
C5 C11 1.510(5) .
C6 H6 0.9300 .
C6 C7 1.378(6) .
C7 H7 0.9300 .
C7 C8 1.385(5) .
C8 H8 0.9300 .
C8 C9 1.374(5) .
C9 H9 0.9300 .
C9 C10 1.378(5) .
C10 C11 1.533(5) .
C12 H12A 0.9700 .
C12 H12B 0.9700 .
C12 C13 1.547(14) .
C13 C14 1.513(6) .
C13 C15 1.508(6) .
C13 C16 1.537(19) .
C14 H14A 0.9600 .
C14 H14B 0.9600 .
C14 H14C 0.9600 .
C15 H15A 0.9600 .
C15 H15B 0.9600 .
C15 H15C 0.9600 .
C16 H16A 0.9700 .
C16 H16B 0.9700 .

loop_
_geom_torsion_atom_site_label_1
_geom_torsion_atom_site_label_2
_geom_torsion_atom_site_label_3
_geom_torsion_atom_site_label_4
_geom_torsion
_geom_torsion_site_symmetry_1
_geom_torsion_site_symmetry_4
Fe1 N1 C1 C2 179.9(3) . .
Fe1 N1 C5 C4 -179.0(3) . .
Fe1 N1 C5 C11 1.2(4) . .
Fe1 N2 C6 C7 -177.6(3) . .
Fe1 N2 C10 C9 176.9(3) . .
Fe1 N2 C10 C11 -2.9(4) . .
O1 N3 C11 O2 -170.0(3) 2_766 .
O1 N3 C11 C5 69.8(4) 2_766 .
O1 N3 C11 C10 -50.2(4) 2_766 .
O1 N3 C13 C12 179.8(7) 2_766 .
O1 N3 C13 C14 53.2(5) 2_766 .
O1 N3 C13 C15 -71.2(4) 2_766 .
O1 N3 C13 C16 156.0(13) 2_766 .
O2 C12 C13 N3 -34.0(10) . .
O2 C12 C13 C14 84.5(10) . .
O2 C12 C13 C15 -146.7(8) . .
N1 Fe1 O1 N3 -146.3(2) . 2_766
N1 Fe1 O1 N3 33.7(2) 2_766 2_766
N1 C1 C2 C3 -1.1(6) . .
N1 C5 C11 O2 -173.6(3) . .
N1 C5 C11 N3 -59.2(4) . .
N1 C5 C11 C10 61.6(4) . .
N2 Fe1 O1 N3 -53.8(2) 2_766 2_766
N2 Fe1 O1 N3 126.2(2) . 2_766
N2 C6 C7 C8 0.7(6) . .
N2 C10 C11 O2 173.1(3) . .
N2 C10 C11 N3 58.0(4) . .
N2 C10 C11 C5 -61.2(4) . .
N3 C13 C16 O2 5(2) . .
C1 N1 C5 C4 0.4(5) . .
C1 N1 C5 C11 -179.4(3) . .
C1 C2 C3 C4 0.6(6) . .
C2 C3 C4 C5 0.3(6) . .
C3 C4 C5 N1 -0.8(6) . .
C3 C4 C5 C11 179.0(3) . .
C4 C5 C11 O2 6.6(5) . .
C4 C5 C11 N3 121.0(4) . .
C4 C5 C11 C10 -118.2(4) . .
C5 N1 C1 C2 0.6(5) . .
C6 N2 C10 C9 -0.3(5) . .
C6 N2 C10 C11 179.9(3) . .
C6 C7 C8 C9 0.0(5) . .
C7 C8 C9 C10 -0.8(5) . .
C8 C9 C10 N2 1.0(5) . .
C8 C9 C10 C11 -179.2(3) . .
C9 C10 C11 O2 -6.7(5) . .
C9 C10 C11 N3 -121.8(4) . .
C9 C10 C11 C5 119.1(4) . .
C10 N2 C6 C7 -0.5(5) . .
C11 O2 C12 C13 22.7(12) . .
C11 O2 C16 C13 -21(2) . .
C11 N3 C13 C12 35.5(7) . .
C11 N3 C13 C14 -91.2(4) . .
C11 N3 C13 C15 144.5(3) . .
C11 N3 C13 C16 11.7(13) . .
C12 O2 C11 N3 0.3(9) . .
C12 O2 C11 C5 117.2(8) . .
C12 O2 C11 C10 -119.0(8) . .
C13 N3 C11 O2 -24.7(4) . .
C13 N3 C11 C5 -144.9(3) . .
C13 N3 C11 C10 95.1(3) . .
C14 C13 C16 O2 118.2(17) . .
C15 C13 C16 O2 -118.3(14) . .
C16 O2 C11 N3 28.0(15) . .
C16 O2 C11 C5 144.9(14) . .
C16 O2 C11 C10 -91.3(15) . .
